data_1535852
loop_
_publ_author_name
'Nagib, M.'
'Kistrup, H.'
'Jacobs, H.'

_publ_section_title
;
 Neutronenbeugung am Strontiumdeuteroamid, Sr N D2, bei Temperaturen von
 31 bis 570 K
;
_journal_name_full Atomkernenergie
_journal_page_first 38
_journal_page_last 42
_journal_volume 33
_journal_year 1979
_chemical_formula_sum 'H4 N2 Sr'
_chemical_name_systematic 'Sr (N H2)2'
_space_group_IT_number 141
_symmetry_space_group_name_Hall '-I 4bd 2'
_symmetry_space_group_name_H-M 'I 41/a m d :2'
_cell_angle_alpha 90
_cell_angle_beta 90
_cell_angle_gamma 90
_cell_formula_units_Z 4
_cell_length_a 5.451
_cell_length_b 5.451
_cell_length_c 10.91
_cell_volume 324.173
_citation_journal_id_ASTM ATKEAR
_cod_data_source_file Nagib_ATKEAR_1979_396.cif
_cod_data_source_block H4N2Sr1
_cod_original_cell_volume 324.1732
_cod_original_formula_sum 'H4 N2 Sr1'
_cod_database_code 1535852

loop_
_symmetry_equiv_pos_as_xyz
x,y,z
-y+1/4,x+3/4,z+1/4
-x+1/2,-y,z+1/2
y+1/4,-x+1/4,z+3/4
x,-y,-z
y+1/4,x+3/4,-z+1/4
-x+1/2,y,-z+1/2
-y+1/4,-x+1/4,-z+3/4
-x,-y,-z
y-1/4,-x-3/4,-z-1/4
x-1/2,y,-z-1/2
-y-1/4,x-1/4,-z-3/4
-x,y,z
-y-1/4,-x-3/4,z-1/4
x-1/2,-y,z-1/2
y-1/4,x-1/4,z-3/4
x+1/2,y+1/2,z+1/2
-y+3/4,x+5/4,z+3/4
-x+1,-y+1/2,z+1
y+3/4,-x+3/4,z+5/4
x+1/2,-y+1/2,-z+1/2
y+3/4,x+5/4,-z+3/4
-x+1,y+1/2,-z+1
-y+3/4,-x+3/4,-z+5/4
-x+1/2,-y+1/2,-z+1/2
y+1/4,-x-1/4,-z+1/4
x,y+1/2,-z
-y+1/4,x+1/4,-z-1/4
-x+1/2,y+1/2,z+1/2
-y+1/4,-x-1/4,z+1/4
x,-y+1/2,z
y+1/4,x+1/4,z-1/4

loop_
_atom_site_label
_atom_site_type_symbol
_atom_site_fract_x
_atom_site_fract_y
_atom_site_fract_z
_atom_site_occupancy
_atom_site_U_iso_or_equiv
_atom_site_attached_hydrogens
N1 N-3 0 0.25 0.115 1 0.0 2
Sr1 Sr+2 0 0.75 0.125 1 0.0 0
